data_7157581
loop_
_publ_author_name
'Takano, Hideaki'
'Okazaki, Sari'
'Nishibe, Shun'
'Ito, Takeharu'
'Shiozawa, Natsumi'
'Sugimura, Natsuhiko'
'Kanyiva, Kyalo Stephen'
'Shibata, Takanori'

_publ_section_title
;
 Gold-catalyzed dual C-C bond cleavage of biphenylenes bearing a pendant
 alkyne at ambient temperature.
;
_journal_issue 30
_journal_name_full 'Organic &amp; biomolecular chemistry'
_journal_page_first 5826
_journal_page_last 5831
_journal_paper_doi 10.1039/d0ob01211d
_journal_volume 18
_journal_year 2020
_chemical_formula_moiety 'C23 H17 Cl'
_chemical_formula_sum 'C23 H17 Cl'
_chemical_formula_weight 328.84
_space_group_crystal_system monoclinic
_space_group_IT_number 15
_space_group_name_Hall '-C 2yc'
_space_group_name_H-M_alt 'C 1 2/c 1'
_atom_sites_solution_hydrogens geom
_atom_sites_solution_primary direct
_atom_sites_solution_secondary difmap
_audit_update_record
;
2020-03-13 deposited with the CCDC.	2020-07-09 downloaded from the CCDC.
;
_cell_angle_alpha 90.0000
_cell_angle_beta 102.847(7)
_cell_angle_gamma 90.0000
_cell_formula_units_Z 8
_cell_length_a 19.2706(14)
_cell_length_b 4.9741(4)
_cell_length_c 33.688(2)
_cell_measurement_reflns_used 6084
_cell_measurement_temperature 123
_cell_measurement_theta_max 68.23
_cell_measurement_theta_min 4.60
_cell_volume 3148.3(4)
_computing_cell_refinement 'RAPID AUTO'
_computing_data_collection 'RAPID AUTO (Rigaku, ????)'
_computing_data_reduction 'RAPID AUTO'
_computing_molecular_graphics 'CrystalStructure 4.2.4'
_computing_publication_material 'CrystalStructure 4.2.4 (Rigaku, 2016)'
_computing_structure_refinement 'SHELXL Version 2014/6 (Sheldrick, 2008)'
_computing_structure_solution 'SHELXT Version 2014/4 (Sheldrick, 2014)'
_diffrn_ambient_temperature 123
_diffrn_detector_area_resol_mean 10.000
_diffrn_measured_fraction_theta_full 0.945
_diffrn_measured_fraction_theta_max 0.944
_diffrn_measurement_device_type 'Rigaku R-AXIS RAPID'
_diffrn_measurement_method \w
_diffrn_radiation_type 'Cu K\a'
_diffrn_radiation_wavelength 1.54187
_diffrn_reflns_av_R_equivalents 0.1218
_diffrn_reflns_Laue_measured_fraction_full 0.945
_diffrn_reflns_Laue_measured_fraction_max 0.944
_diffrn_reflns_limit_h_max 18
_diffrn_reflns_limit_h_min -21
_diffrn_reflns_limit_k_max 5
_diffrn_reflns_limit_k_min -5
_diffrn_reflns_limit_l_max 40
_diffrn_reflns_limit_l_min -40
_diffrn_reflns_number 8088
_diffrn_reflns_point_group_measured_fraction_full 0.945
_diffrn_reflns_point_group_measured_fraction_max 0.944
_diffrn_reflns_theta_full 67.687
_diffrn_reflns_theta_max 68.235
_diffrn_reflns_theta_min 4.707
_diffrn_standards_number 0
_exptl_absorpt_coefficient_mu 2.114
_exptl_absorpt_correction_T_max 0.919
_exptl_absorpt_correction_T_min 0.510
_exptl_absorpt_correction_type multi-scan
_exptl_absorpt_process_details 'ABSCOR (Rigaku, 1995)'
_exptl_crystal_colour colorless
_exptl_crystal_density_diffrn 1.387
_exptl_crystal_density_method 'not measured'
_exptl_crystal_description needle
_exptl_crystal_F_000 1376.00
_exptl_crystal_size_max 0.700
_exptl_crystal_size_mid 0.100
_exptl_crystal_size_min 0.040
_refine_diff_density_max 0.56
_refine_diff_density_min -0.37
_refine_ls_extinction_method none
_refine_ls_goodness_of_fit_ref 1.031
_refine_ls_hydrogen_treatment constr
_refine_ls_number_parameters 217
_refine_ls_number_reflns 2695
_refine_ls_number_restraints 0
_refine_ls_R_factor_all 0.1933
_refine_ls_R_factor_gt 0.0883
_refine_ls_shift/su_max 0.000
_refine_ls_structure_factor_coef Fsqd
_refine_ls_weighting_details 'w = 1/[\s^2^(Fo^2^)+2.6954P] where P=(Fo^2^+2Fc^2^)/3'
_refine_ls_weighting_scheme calc
_refine_ls_wR_factor_gt 0.1320
_refine_ls_wR_factor_ref 0.1586
_reflns_Friedel_coverage 0.000
_reflns_number_gt 1546
_reflns_number_total 2695
_reflns_threshold_expression F^2^>2.0\s(F^2^)
_cod_data_source_file d0ob01211d2.cif
_cod_data_source_block 20191203_propyl_TM-A
_cod_depositor_comments
;Adding full bibliography for 7157579--7157581.cif.

 Adding full bibliography for 7157579--7157581.cif.
;
_cod_database_code 7157581
_shelxl_version_number 2014/6

loop_
_space_group_symop_operation_xyz
'x, y, z'
'-x, y, -z+1/2'
'x+1/2, y+1/2, z'
'-x+1/2, y+1/2, -z+1/2'
'-x, -y, -z'
'x, -y, z-1/2'
'-x+1/2, -y+1/2, -z'
'x+1/2, -y+1/2, z-1/2'

loop_
_atom_site_label
_atom_site_type_symbol
_atom_site_fract_x
_atom_site_fract_y
_atom_site_fract_z
_atom_site_U_iso_or_equiv
_atom_site_adp_type
_atom_site_occupancy
_atom_site_site_symmetry_order
_atom_site_calc_flag
_atom_site_refinement_flags_posn
_atom_site_refinement_flags_adp
_atom_site_refinement_flags_occupancy
_atom_site_disorder_assembly
_atom_site_disorder_group
Cl1 Cl 0.41947(5) -0.23507(18) 0.29042(3) 0.0440(4) Uani 1 1 d . . . . .
C1 C 0.67150(18) 0.6051(7) 0.34950(10) 0.0273(9) Uani 1 1 d . . . . .
C2 C 0.76206(19) 0.6534(7) 0.31161(10) 0.0307(9) Uani 1 1 d . . . . .
H2 H 0.8038 0.7362 0.3068 0.037 Uiso 1 1 calc R U . . .
C3 C 0.63589(18) 0.4067(7) 0.32422(10) 0.0301(9) Uani 1 1 d . . . . .
C4 C 0.48741(19) 0.3012(7) 0.37784(11) 0.0345(10) Uani 1 1 d . . . . .
H4 H 0.4723 0.3655 0.4011 0.041 Uiso 1 1 calc R U . . .
C5 C 0.75469(19) 0.9274(7) 0.37656(10) 0.0290(9) Uani 1 1 d . . . . .
C6 C 0.73395(18) 0.7307(7) 0.34395(11) 0.0281(9) Uani 1 1 d . . . . .
C7 C 0.66628(19) 0.3281(7) 0.29152(10) 0.0329(10) Uani 1 1 d . . . . .
H7 H 0.6444 0.1911 0.2733 0.039 Uiso 1 1 calc R U . . .
C8 C 0.44799(18) 0.1082(7) 0.35458(11) 0.0331(9) Uani 1 1 d . . . . .
H8 H 0.4058 0.0419 0.3613 0.040 Uiso 1 1 calc R U . . .
C9 C 0.71504(19) 1.0860(7) 0.43570(10) 0.0321(9) Uani 1 1 d . . . . .
H9 H 0.6833 1.0803 0.4536 0.039 Uiso 1 1 calc R U . . .
C10 C 0.47035(19) 0.0083(7) 0.32064(10) 0.0328(10) Uani 1 1 d . . . . .
C11 C 0.54997(19) 0.4104(7) 0.36883(11) 0.0323(9) Uani 1 1 d . . . . .
C12 C 0.81914(19) 1.2734(7) 0.41769(11) 0.0345(10) Uani 1 1 d . . . . .
H12 H 0.8576 1.3973 0.4232 0.041 Uiso 1 1 calc R U . . .
C13 C 0.70467(18) 0.9161(7) 0.40220(10) 0.0280(9) Uani 1 1 d . . . . .
C14 C 0.53098(18) 0.1040(7) 0.31071(10) 0.0331(10) Uani 1 1 d . . . . .
H14 H 0.5453 0.0347 0.2875 0.040 Uiso 1 1 calc R U . . .
C15 C 0.7276(2) 0.4502(7) 0.28603(10) 0.0353(10) Uani 1 1 d . . . . .
H15 H 0.7473 0.3939 0.2639 0.042 Uiso 1 1 calc R U . . .
C16 C 0.56568(18) 0.7365(7) 0.43097(10) 0.0327(10) Uani 1 1 d . . . . .
H16A H 0.5769 0.9309 0.4331 0.039 Uiso 1 1 calc R U . . .
H16B H 0.5134 0.7175 0.4264 0.039 Uiso 1 1 calc R U . . .
C17 C 0.59982(18) 0.6020(7) 0.47108(10) 0.0356(10) Uani 1 1 d . . . . .
H17A H 0.6522 0.6085 0.4749 0.043 Uiso 1 1 calc R U . . .
H17B H 0.5853 0.4108 0.4701 0.043 Uiso 1 1 calc R U . . .
C18 C 0.58981(19) 0.6223(7) 0.39436(11) 0.0330(9) Uani 1 1 d . . . . .
C19 C 0.81093(19) 1.1040(7) 0.38439(10) 0.0321(9) Uani 1 1 d . . . . .
H19 H 0.8438 1.1096 0.3672 0.039 Uiso 1 1 calc R U . . .
C20 C 0.6502(2) 0.7129(7) 0.38473(10) 0.0318(10) Uani 1 1 d . . . . .
C21 C 0.5786(2) 0.7374(7) 0.50696(10) 0.0427(11) Uani 1 1 d . . . . .
H21A H 0.6016 0.6453 0.5322 0.051 Uiso 1 1 calc R U . . .
H21B H 0.5937 0.9260 0.5084 0.051 Uiso 1 1 calc R U . . .
H21C H 0.5268 0.7284 0.5035 0.051 Uiso 1 1 calc R U . . .
C22 C 0.7715(2) 1.2630(7) 0.44300(11) 0.0338(10) Uani 1 1 d . . . . .
H22 H 0.7778 1.3801 0.4658 0.041 Uiso 1 1 calc R U . . .
C23 C 0.57187(19) 0.3015(7) 0.33424(11) 0.0283(9) Uani 1 1 d . . . . .

loop_
_atom_site_aniso_label
_atom_site_aniso_U_11
_atom_site_aniso_U_22
_atom_site_aniso_U_33
_atom_site_aniso_U_23
_atom_site_aniso_U_13
_atom_site_aniso_U_12
Cl1 0.0419(7) 0.0393(7) 0.0473(7) -0.0006(5) 0.0026(5) -0.0077(5)
C1 0.031(2) 0.025(2) 0.026(2) 0.0016(18) 0.0062(18) 0.0025(19)
C2 0.031(2) 0.033(2) 0.028(2) 0.0061(19) 0.0059(19) -0.0019(19)
C3 0.029(2) 0.033(2) 0.028(2) 0.0042(19) 0.0039(18) 0.002(2)
C4 0.030(2) 0.040(3) 0.031(2) 0.0060(19) 0.0020(19) -0.001(2)
C5 0.031(2) 0.027(2) 0.026(2) 0.0009(18) 0.0014(18) 0.004(2)
C6 0.030(2) 0.026(2) 0.026(2) 0.0023(18) 0.0025(18) 0.0025(18)
C7 0.036(2) 0.032(2) 0.027(2) -0.0009(17) -0.0006(19) -0.001(2)
C8 0.022(2) 0.037(2) 0.039(2) 0.009(2) 0.0036(19) -0.003(2)
C9 0.037(2) 0.032(2) 0.028(2) -0.0015(19) 0.0087(18) 0.001(2)
C10 0.029(2) 0.029(2) 0.037(2) 0.0046(19) -0.0014(19) -0.0043(18)
C11 0.030(2) 0.027(2) 0.036(2) 0.008(2) 0.0001(19) 0.001(2)
C12 0.033(2) 0.033(2) 0.036(2) 0.0019(19) 0.005(2) -0.0045(19)
C13 0.028(2) 0.023(2) 0.031(2) 0.0029(18) 0.0018(18) 0.0030(18)
C14 0.028(2) 0.034(2) 0.037(2) 0.004(2) 0.0067(19) 0.000(2)
C15 0.038(2) 0.042(3) 0.026(2) 0.001(2) 0.0071(19) 0.003(2)
C16 0.032(2) 0.033(2) 0.034(2) 0.0020(18) 0.0110(19) 0.0048(18)
C17 0.038(2) 0.034(2) 0.037(2) 0.004(2) 0.012(2) 0.004(2)
C18 0.033(2) 0.028(2) 0.037(2) 0.011(2) 0.0064(19) 0.004(2)
C19 0.035(2) 0.031(2) 0.030(2) -0.0015(19) 0.0065(18) 0.004(2)
C20 0.032(2) 0.032(2) 0.031(2) 0.0065(18) 0.0036(19) 0.0040(19)
C21 0.054(3) 0.041(3) 0.034(2) 0.0005(19) 0.012(2) 0.008(2)
C22 0.041(3) 0.027(2) 0.031(2) -0.0066(18) 0.004(2) -0.002(2)
C23 0.027(2) 0.022(2) 0.034(2) 0.0049(18) 0.0024(18) 0.0003(18)

loop_
_atom_type_symbol
_atom_type_description
_atom_type_scat_dispersion_real
_atom_type_scat_dispersion_imag
_atom_type_scat_source
C C 0.0181 0.0091
;
International Tables for Crystallography
(Vol. C, Tables 4.2.6.8 and 6.1.1.4)
;
H H 0.0000 0.0000
;
International Tables for Crystallography
(Vol. C, Table 6.1.1.4)
;
Cl Cl 0.3639 0.7018
;
International Tables for Crystallography
(Vol. C, Tables 4.2.6.8 and 6.1.1.4)
;

loop_
_geom_angle_atom_site_label_1
_geom_angle_atom_site_label_2
_geom_angle_atom_site_label_3
_geom_angle
_geom_angle_site_symmetry_1
_geom_angle_site_symmetry_3
_geom_angle_publ_flag
C3 C1 C6 123.9(3) . . ?
C3 C1 C20 125.4(3) . . ?
C6 C1 C20 110.6(3) . . ?
C6 C2 C15 118.3(3) . . ?
C6 C2 H2 120.8 . . ?
C15 C2 H2 120.8 . . ?
C1 C3 C7 116.3(3) . . ?
C1 C3 C23 116.5(3) . . ?
C7 C3 C23 127.2(3) . . ?
C8 C4 C11 122.7(4) . . ?
C8 C4 H4 118.6 . . ?
C11 C4 H4 118.6 . . ?
C19 C5 C13 121.2(3) . . ?
C19 C5 C6 130.2(3) . . ?
C13 C5 C6 108.6(3) . . ?
C2 C6 C1 118.8(3) . . ?
C2 C6 C5 133.9(3) . . ?
C1 C6 C5 107.3(3) . . ?
C15 C7 C3 120.0(3) . . ?
C15 C7 H7 120.0 . . ?
C3 C7 H7 120.0 . . ?
C4 C8 C10 119.2(3) . . ?
C4 C8 H8 120.4 . . ?
C10 C8 H8 120.4 . . ?
C22 C9 C13 119.9(3) . . ?
C22 C9 H9 120.0 . . ?
C13 C9 H9 120.0 . . ?
C14 C10 C8 120.7(3) . . ?
C14 C10 Cl1 120.0(3) . . ?
C8 C10 Cl1 119.3(3) . . ?
C4 C11 C23 116.7(3) . . ?
C4 C11 C18 120.7(3) . . ?
C23 C11 C18 122.6(3) . . ?
C22 C12 C19 120.2(3) . . ?
C22 C12 H12 119.9 . . ?
C19 C12 H12 119.9 . . ?
C9 C13 C5 118.2(3) . . ?
C9 C13 C20 134.4(3) . . ?
C5 C13 C20 107.4(3) . . ?
C10 C14 C23 120.8(3) . . ?
C10 C14 H14 119.6 . . ?
C23 C14 H14 119.6 . . ?
C7 C15 C2 122.7(3) . . ?
C7 C15 H15 118.6 . . ?
C2 C15 H15 118.6 . . ?
C17 C16 C18 114.0(3) . . ?
C17 C16 H16A 108.8 . . ?
C18 C16 H16A 108.8 . . ?
C17 C16 H16B 108.8 . . ?
C18 C16 H16B 108.8 . . ?
H16A C16 H16B 107.7 . . ?
C16 C17 C21 111.9(3) . . ?
C16 C17 H17A 109.2 . . ?
C21 C17 H17A 109.2 . . ?
C16 C17 H17B 109.2 . . ?
C21 C17 H17B 109.2 . . ?
H17A C17 H17B 107.9 . . ?
C20 C18 C11 117.7(3) . . ?
C20 C18 C16 120.3(3) . . ?
C11 C18 C16 122.0(3) . . ?
C5 C19 C12 119.2(3) . . ?
C5 C19 H19 120.4 . . ?
C12 C19 H19 120.4 . . ?
C18 C20 C1 119.4(3) . . ?
C18 C20 C13 134.7(3) . . ?
C1 C20 C13 106.0(3) . . ?
C17 C21 H21A 109.5 . . ?
C17 C21 H21B 109.5 . . ?
H21A C21 H21B 109.5 . . ?
C17 C21 H21C 109.5 . . ?
H21A C21 H21C 109.5 . . ?
H21B C21 H21C 109.5 . . ?
C9 C22 C12 121.3(3) . . ?
C9 C22 H22 119.4 . . ?
C12 C22 H22 119.4 . . ?
C14 C23 C11 119.9(3) . . ?
C14 C23 C3 121.8(3) . . ?
C11 C23 C3 118.3(3) . . ?

loop_
_geom_bond_atom_site_label_1
_geom_bond_atom_site_label_2
_geom_bond_distance
_geom_bond_site_symmetry_2
_geom_bond_publ_flag
Cl1 C10 1.737(3) . ?
C1 C3 1.382(4) . ?
C1 C6 1.405(4) . ?
C1 C20 1.442(4) . ?
C2 C6 1.375(4) . ?
C2 C15 1.396(4) . ?
C2 H2 0.9500 . ?
C3 C7 1.413(4) . ?
C3 C23 1.447(5) . ?
C4 C8 1.360(4) . ?
C4 C11 1.415(5) . ?
C4 H4 0.9500 . ?
C5 C19 1.374(4) . ?
C5 C13 1.431(4) . ?
C5 C6 1.459(5) . ?
C7 C15 1.377(5) . ?
C7 H7 0.9500 . ?
C8 C10 1.399(4) . ?
C8 H8 0.9500 . ?
C9 C22 1.378(4) . ?
C9 C13 1.388(4) . ?
C9 H9 0.9500 . ?
C10 C14 1.370(4) . ?
C11 C23 1.431(5) . ?
C11 C18 1.465(5) . ?
C12 C22 1.386(5) . ?
C12 C19 1.384(4) . ?
C12 H12 0.9500 . ?
C13 C20 1.481(5) . ?
C14 C23 1.391(4) . ?
C14 H14 0.9500 . ?
C15 H15 0.9500 . ?
C16 C17 1.520(4) . ?
C16 C18 1.522(4) . ?
C16 H16A 0.9900 . ?
C16 H16B 0.9900 . ?
C17 C21 1.517(4) . ?
C17 H17A 0.9900 . ?
C17 H17B 0.9900 . ?
C18 C20 1.354(4) . ?
C19 H19 0.9500 . ?
C21 H21A 0.9800 . ?
C21 H21B 0.9800 . ?
C21 H21C 0.9800 . ?
C22 H22 0.9500 . ?

loop_
_geom_torsion_atom_site_label_1
_geom_torsion_atom_site_label_2
_geom_torsion_atom_site_label_3
_geom_torsion_atom_site_label_4
_geom_torsion
_geom_torsion_site_symmetry_1
_geom_torsion_site_symmetry_2
_geom_torsion_site_symmetry_3
_geom_torsion_site_symmetry_4
_geom_torsion_publ_flag
C6 C1 C3 C7 1.0(5) . . . . ?
C20 C1 C3 C7 -179.4(3) . . . . ?
C6 C1 C3 C23 -179.3(3) . . . . ?
C20 C1 C3 C23 0.3(5) . . . . ?
C15 C2 C6 C1 -0.9(5) . . . . ?
C15 C2 C6 C5 179.2(3) . . . . ?
C3 C1 C6 C2 -0.1(5) . . . . ?
C20 C1 C6 C2 -179.8(3) . . . . ?
C3 C1 C6 C5 179.8(3) . . . . ?
C20 C1 C6 C5 0.1(4) . . . . ?
C19 C5 C6 C2 1.0(6) . . . . ?
C13 C5 C6 C2 -179.2(3) . . . . ?
C19 C5 C6 C1 -178.9(3) . . . . ?
C13 C5 C6 C1 0.9(4) . . . . ?
C1 C3 C7 C15 -0.7(5) . . . . ?
C23 C3 C7 C15 179.6(3) . . . . ?
C11 C4 C8 C10 1.2(5) . . . . ?
C4 C8 C10 C14 -0.3(5) . . . . ?
C4 C8 C10 Cl1 -179.1(3) . . . . ?
C8 C4 C11 C23 -1.9(5) . . . . ?
C8 C4 C11 C18 178.7(3) . . . . ?
C22 C9 C13 C5 1.3(5) . . . . ?
C22 C9 C13 C20 -177.7(3) . . . . ?
C19 C5 C13 C9 -1.0(5) . . . . ?
C6 C5 C13 C9 179.2(3) . . . . ?
C19 C5 C13 C20 178.4(3) . . . . ?
C6 C5 C13 C20 -1.5(4) . . . . ?
C8 C10 C14 C23 0.4(5) . . . . ?
Cl1 C10 C14 C23 179.1(2) . . . . ?
C3 C7 C15 C2 -0.3(5) . . . . ?
C6 C2 C15 C7 1.1(5) . . . . ?
C18 C16 C17 C21 175.4(3) . . . . ?
C4 C11 C18 C20 178.2(3) . . . . ?
C23 C11 C18 C20 -1.1(5) . . . . ?
C4 C11 C18 C16 -0.8(5) . . . . ?
C23 C11 C18 C16 179.8(3) . . . . ?
C17 C16 C18 C20 -84.8(4) . . . . ?
C17 C16 C18 C11 94.2(4) . . . . ?
C13 C5 C19 C12 0.0(5) . . . . ?
C6 C5 C19 C12 179.8(3) . . . . ?
C22 C12 C19 C5 0.6(5) . . . . ?
C11 C18 C20 C1 2.0(5) . . . . ?
C16 C18 C20 C1 -179.0(3) . . . . ?
C11 C18 C20 C13 -179.4(3) . . . . ?
C16 C18 C20 C13 -0.3(6) . . . . ?
C3 C1 C20 C18 -1.7(5) . . . . ?
C6 C1 C20 C18 178.0(3) . . . . ?
C3 C1 C20 C13 179.3(3) . . . . ?
C6 C1 C20 C13 -1.0(4) . . . . ?
C9 C13 C20 C18 1.9(7) . . . . ?
C5 C13 C20 C18 -177.3(4) . . . . ?
C9 C13 C20 C1 -179.4(4) . . . . ?
C5 C13 C20 C1 1.5(4) . . . . ?
C13 C9 C22 C12 -0.8(5) . . . . ?
C19 C12 C22 C9 -0.2(5) . . . . ?
C10 C14 C23 C11 -1.2(5) . . . . ?
C10 C14 C23 C3 -179.7(3) . . . . ?
C4 C11 C23 C14 1.9(5) . . . . ?
C18 C11 C23 C14 -178.7(3) . . . . ?
C4 C11 C23 C3 -179.6(3) . . . . ?
C18 C11 C23 C3 -0.2(5) . . . . ?
C1 C3 C23 C14 179.1(3) . . . . ?
C7 C3 C23 C14 -1.3(5) . . . . ?
C1 C3 C23 C11 0.6(5) . . . . ?
C7 C3 C23 C11 -179.8(3) . . . . ?
